data_4348633
loop_
_publ_author_name
'Yamashita, Ken-Ichi'
'Sakata, Naoya'
'Ogawa, Takuji'

_publ_section_title
;
 Systematic Structural Elucidation for the Protonated Form of Rare Earth
 Bis(porphyrinato) Double-Decker Complexes: Direct Structural Evidence of
 the Location of the Attached Proton.
;
_journal_issue 17
_journal_name_full 'Inorganic chemistry'
_journal_page_first 8935
_journal_page_last 8942
_journal_paper_doi 10.1021/acs.inorgchem.6b01442
_journal_volume 55
_journal_year 2016
_chemical_formula_sum 'C100 H68 N8 Tb'
_chemical_formula_weight 1540.54
_space_group_crystal_system orthorhombic
_space_group_IT_number 70
_space_group_name_Hall '-F 2uv 2vw'
_space_group_name_H-M_alt 'F d d d :2'
_atom_sites_solution_hydrogens geom
_audit_creation_method SHELXL-2014/7
_cell_angle_alpha 90
_cell_angle_beta 90
_cell_angle_gamma 90
_cell_formula_units_Z 8
_cell_length_a 21.889(4)
_cell_length_b 21.890(4)
_cell_length_c 30.550(6)
_cell_measurement_reflns_used 20570
_cell_measurement_temperature 123(2)
_cell_measurement_theta_max 27.52
_cell_measurement_theta_min 3.01
_cell_volume 14638(5)
_computing_cell_refinement 'Rigaku RAPID AUTO'
_computing_data_collection 'Rigaku RAPID AUTO'
_computing_data_reduction 'Rigaku RAPID AUTO'
_computing_molecular_graphics 'Bruker XSHELL'
_computing_publication_material 'CIFTAB-2014/2 (Sheldrick, 2014)'
_computing_structure_refinement 'SHELXL-2014/7 (Sheldrick, 2014)'
_computing_structure_solution 'SHELXT-2014/6 (Sheldrick, 2014)'
_diffrn_ambient_temperature 123(2)
_diffrn_measured_fraction_theta_full 0.998
_diffrn_measured_fraction_theta_max 0.998
_diffrn_measurement_device_type 'Rigaku VariMax RAPID FR-E'
_diffrn_measurement_method 'profile data from \w-scans'
_diffrn_radiation_type MoK\a
_diffrn_radiation_wavelength 0.71073
_diffrn_reflns_av_R_equivalents 0.0742
_diffrn_reflns_av_unetI/netI 0.0526
_diffrn_reflns_Laue_measured_fraction_full 0.998
_diffrn_reflns_Laue_measured_fraction_max 0.998
_diffrn_reflns_limit_h_max 28
_diffrn_reflns_limit_h_min -28
_diffrn_reflns_limit_k_max 27
_diffrn_reflns_limit_k_min -28
_diffrn_reflns_limit_l_max 39
_diffrn_reflns_limit_l_min -39
_diffrn_reflns_number 34895
_diffrn_reflns_point_group_measured_fraction_full 0.998
_diffrn_reflns_point_group_measured_fraction_max 0.998
_diffrn_reflns_theta_full 25.242
_diffrn_reflns_theta_max 27.484
_diffrn_reflns_theta_min 3.017
_diffrn_source 'Rotating anode X-ray tube'
_exptl_absorpt_coefficient_mu 1.025
_exptl_absorpt_correction_T_max 1.0000
_exptl_absorpt_correction_T_min 0.7370
_exptl_absorpt_correction_type multi-scan
_exptl_crystal_colour purple
_exptl_crystal_density_diffrn 1.398
_exptl_crystal_description block
_exptl_crystal_F_000 6312
_exptl_crystal_size_max 0.100
_exptl_crystal_size_mid 0.070
_exptl_crystal_size_min 0.050
_refine_diff_density_max 1.044
_refine_diff_density_min -0.924
_refine_diff_density_rms 0.068
_refine_ls_extinction_method none
_refine_ls_goodness_of_fit_ref 1.184
_refine_ls_hydrogen_treatment constr
_refine_ls_matrix_type full
_refine_ls_number_parameters 262
_refine_ls_number_reflns 4205
_refine_ls_number_restraints 12
_refine_ls_restrained_S_all 1.183
_refine_ls_R_factor_all 0.0830
_refine_ls_R_factor_gt 0.0617
_refine_ls_shift/su_max 0.000
_refine_ls_shift/su_mean 0.000
_refine_ls_structure_factor_coef Fsqd
_refine_ls_weighting_details 'w=1/[\s^2^(Fo^2^)+(0.0484P)^2^+24.8880P] where P=(Fo^2^+2Fc^2^)/3'
_refine_ls_weighting_scheme calc
_refine_ls_wR_factor_gt 0.1134
_refine_ls_wR_factor_ref 0.1206
_reflns_Friedel_coverage 0.000
_reflns_number_gt 3548
_reflns_number_total 4205
_reflns_threshold_expression 'I > 2\s(I)'
_cod_data_source_file ic6b01442_si_002.cif
_cod_data_source_block Tbbenzene
_cod_original_cell_volume 14639(5)
_cod_original_sg_symbol_H-M 'F d d d'
_cod_database_code 4348633
_shelx_shelxl_version_number 2014/7
_shelx_space_group_comment
;
The symmetry employed for this shelxl refinement is uniquely defined
by the following loop, which should always be used as a source of
symmetry information in preference to the above space-group names.
They are only intended as comments.
;
_shelx_estimated_absorpt_t_min 0.904
_shelx_estimated_absorpt_t_max 0.951

loop_
_space_group_symop_operation_xyz
'x, y, z'
'-x+3/4, -y+3/4, z'
'-x+3/4, y, -z+3/4'
'x, -y+3/4, -z+3/4'
'x, y+1/2, z+1/2'
'-x+3/4, -y+5/4, z+1/2'
'-x+3/4, y+1/2, -z+5/4'
'x, -y+5/4, -z+5/4'
'x+1/2, y, z+1/2'
'-x+5/4, -y+3/4, z+1/2'
'-x+5/4, y, -z+5/4'
'x+1/2, -y+3/4, -z+5/4'
'x+1/2, y+1/2, z'
'-x+5/4, -y+5/4, z'
'-x+5/4, y+1/2, -z+3/4'
'x+1/2, -y+5/4, -z+3/4'
'-x, -y, -z'
'x-3/4, y-3/4, -z'
'x-3/4, -y, z-3/4'
'-x, y-3/4, z-3/4'
'-x, -y+1/2, -z+1/2'
'x-3/4, y-1/4, -z+1/2'
'x-3/4, -y+1/2, z-1/4'
'-x, y-1/4, z-1/4'
'-x+1/2, -y, -z+1/2'
'x-1/4, y-3/4, -z+1/2'
'x-1/4, -y, z-1/4'
'-x+1/2, y-3/4, z-1/4'
'-x+1/2, -y+1/2, -z'
'x-1/4, y-1/4, -z'
'x-1/4, -y+1/2, z-3/4'
'-x+1/2, y-1/4, z-3/4'

loop_
_atom_site_label
_atom_site_type_symbol
_atom_site_fract_x
_atom_site_fract_y
_atom_site_fract_z
_atom_site_U_iso_or_equiv
_atom_site_adp_type
_atom_site_occupancy
_atom_site_site_symmetry_order
_atom_site_calc_flag
_atom_site_refinement_flags_posn
_atom_site_refinement_flags_adp
_atom_site_refinement_flags_occupancy
_atom_site_disorder_assembly
_atom_site_disorder_group
Tb1 Tb 0.6250 0.1250 0.6250 0.04744(15) Uani 1 4 d S T P . .
N1 N 0.71402(12) 0.15231(12) 0.67384(9) 0.0370(6) Uani 1 1 d . . . . .
N2 N 0.59639(13) 0.21511(12) 0.67314(10) 0.0422(7) Uani 1 1 d . . . . .
C1 C 0.76290(16) 0.11441(14) 0.68210(11) 0.0388(8) Uani 1 1 d . . . . .
C2 C 0.81268(16) 0.14892(16) 0.70043(13) 0.0474(9) Uani 1 1 d . . . . .
H2 H 0.8514 0.1335 0.7090 0.057 Uiso 1 1 calc R U . . .
C3 C 0.79372(16) 0.20721(17) 0.70306(13) 0.0491(9) Uani 1 1 d . . . . .
H3 H 0.8166 0.2407 0.7140 0.059 Uiso 1 1 calc R U . . .
C4 C 0.73257(15) 0.20957(15) 0.68625(11) 0.0393(8) Uani 1 1 d . . . . .
C5 C 0.69709(16) 0.26293(15) 0.68594(12) 0.0422(8) Uani 1 1 d . . . . .
C6 C 0.63434(16) 0.26512(16) 0.67895(12) 0.0433(8) Uani 1 1 d . . . . .
C7 C 0.59730(18) 0.31887(16) 0.68019(13) 0.0479(9) Uani 1 1 d . . . . .
H7 H 0.6118 0.3596 0.6826 0.057 Uiso 1 1 calc R U . . .
C8 C 0.53848(17) 0.30189(16) 0.67744(12) 0.0471(9) Uani 1 1 d . . . . .
H8 H 0.5041 0.3284 0.6774 0.056 Uiso 1 1 calc R U . . .
C9 C 0.53699(16) 0.23651(15) 0.67459(11) 0.0419(8) Uani 1 1 d . . . . .
C10 C 0.48535(16) 0.19942(15) 0.67809(11) 0.0400(8) Uani 1 1 d . . . . .
C11 C 0.72768(16) 0.32095(15) 0.69949(13) 0.0475(9) Uani 1 1 d . . . . .
C12 C 0.7127(2) 0.34784(18) 0.73920(15) 0.0628(11) Uani 1 1 d . . . . .
H12 H 0.6823 0.3298 0.7572 0.075 Uiso 1 1 calc R U . . .
C13 C 0.7415(2) 0.4004(2) 0.75261(19) 0.0817(15) Uani 1 1 d . . . . .
H13 H 0.7310 0.4180 0.7800 0.098 Uiso 1 1 calc R U . . .
C14 C 0.7846(3) 0.4275(2) 0.7273(2) 0.0880(17) Uani 1 1 d . . . . .
H14 H 0.8036 0.4643 0.7366 0.106 Uiso 1 1 calc R U . . .
C15 C 0.8007(2) 0.4014(2) 0.6883(2) 0.0809(15) Uani 1 1 d . . . . .
H15 H 0.8312 0.4200 0.6706 0.097 Uiso 1 1 calc R U . . .
C16 C 0.7726(2) 0.34755(19) 0.67430(16) 0.0635(11) Uani 1 1 d . . . . .
H16 H 0.7845 0.3293 0.6474 0.076 Uiso 1 1 calc R U . . .
C17 C 0.42416(16) 0.22978(16) 0.68124(12) 0.0440(9) Uani 1 1 d . . . . .
C18 C 0.41039(18) 0.27096(16) 0.71433(13) 0.0503(9) Uani 1 1 d . . . . .
H18 H 0.4404 0.2807 0.7357 0.060 Uiso 1 1 calc R U . . .
C19 C 0.3530(2) 0.29815(18) 0.71649(16) 0.0640(12) Uani 1 1 d . . . . .
H19 H 0.3440 0.3266 0.7390 0.077 Uiso 1 1 calc R U . . .
C20 C 0.3093(2) 0.2836(2) 0.68586(19) 0.0765(15) Uani 1 1 d . . . . .
H20 H 0.2701 0.3019 0.6873 0.092 Uiso 1 1 calc R U . . .
C21 C 0.3225(2) 0.2427(2) 0.65324(17) 0.0740(13) Uani 1 1 d . . . . .
H21 H 0.2923 0.2329 0.6320 0.089 Uiso 1 1 calc R U . . .
C22 C 0.37931(18) 0.2156(2) 0.65124(14) 0.0596(11) Uani 1 1 d . . . . .
H22 H 0.3877 0.1867 0.6288 0.072 Uiso 1 1 calc R U . . .
C23 C 0.6543(4) 0.4711(4) 0.6308(4) 0.118(4) Uani 0.5 1 d G U P A -1
H23 H 0.6817 0.4377 0.6283 0.141 Uiso 0.5 1 calc R U P A -1
C24 C 0.6367(5) 0.4919(5) 0.6719(3) 0.132(6) Uani 0.5 1 d G U P A -1
H24 H 0.6520 0.4727 0.6975 0.159 Uiso 0.5 1 calc R U P A -1
C25 C 0.5966(5) 0.5409(5) 0.6755(4) 0.142(5) Uani 0.5 1 d G U P A -1
H25 H 0.5845 0.5551 0.7036 0.170 Uiso 0.5 1 calc R U P A -1
C26 C 0.5741(4) 0.5691(4) 0.6381(5) 0.142(6) Uani 0.5 1 d G U P A -1
H26 H 0.5467 0.6025 0.6406 0.170 Uiso 0.5 1 calc R U P A -1
C27 C 0.5917(5) 0.5483(5) 0.5970(4) 0.160(7) Uani 0.5 1 d G U P A -1
H27 H 0.5763 0.5675 0.5714 0.192 Uiso 0.5 1 calc R U P A -1
C28 C 0.6318(5) 0.4993(5) 0.5934(3) 0.132(6) Uani 0.5 1 d G U P A -1
H28 H 0.6439 0.4851 0.5653 0.158 Uiso 0.5 1 calc R U P A -1

loop_
_atom_site_aniso_label
_atom_site_aniso_U_11
_atom_site_aniso_U_22
_atom_site_aniso_U_33
_atom_site_aniso_U_23
_atom_site_aniso_U_13
_atom_site_aniso_U_12
Tb1 0.0324(2) 0.0425(2) 0.0674(3) 0.000 0.000 0.000
N1 0.0378(15) 0.0339(14) 0.0393(16) -0.0014(12) 0.0004(13) 0.0013(12)
N2 0.0366(15) 0.0328(15) 0.0571(19) -0.0014(13) 0.0013(14) 0.0015(12)
C1 0.0372(18) 0.0386(19) 0.0405(19) 0.0010(14) 0.0000(15) 0.0045(14)
C2 0.0359(19) 0.047(2) 0.059(2) 0.0001(18) -0.0087(17) 0.0010(16)
C3 0.044(2) 0.046(2) 0.057(2) -0.0057(18) -0.0072(18) -0.0031(17)
C4 0.0399(18) 0.0359(18) 0.042(2) -0.0017(15) 0.0010(16) -0.0006(15)
C5 0.0429(19) 0.0341(18) 0.050(2) 0.0008(15) 0.0036(16) -0.0021(15)
C6 0.044(2) 0.0360(18) 0.050(2) -0.0004(16) 0.0010(16) 0.0001(15)
C7 0.050(2) 0.0318(19) 0.062(2) 0.0005(17) 0.0009(19) 0.0040(16)
C8 0.048(2) 0.0359(19) 0.057(2) 0.0044(17) 0.0024(18) 0.0073(16)
C9 0.0416(19) 0.0385(19) 0.045(2) -0.0008(16) 0.0004(16) 0.0042(16)
C10 0.0399(19) 0.0403(19) 0.040(2) 0.0009(15) 0.0010(15) 0.0047(15)
C11 0.041(2) 0.0343(18) 0.068(3) 0.0004(17) -0.0023(18) 0.0000(16)
C12 0.064(3) 0.044(2) 0.080(3) -0.013(2) 0.007(2) -0.003(2)
C13 0.090(4) 0.056(3) 0.099(4) -0.033(3) -0.004(3) -0.003(3)
C14 0.083(4) 0.043(3) 0.138(5) -0.020(3) -0.024(4) -0.009(3)
C15 0.066(3) 0.059(3) 0.118(5) 0.018(3) -0.009(3) -0.024(2)
C16 0.058(3) 0.056(2) 0.076(3) -0.001(2) -0.006(2) -0.012(2)
C17 0.0410(19) 0.0407(19) 0.050(2) 0.0075(16) 0.0024(17) 0.0071(16)
C18 0.050(2) 0.044(2) 0.057(2) 0.0014(18) 0.0068(19) 0.0024(17)
C19 0.063(3) 0.045(2) 0.084(3) 0.004(2) 0.027(3) 0.011(2)
C20 0.049(3) 0.072(3) 0.109(4) 0.026(3) 0.011(3) 0.022(2)
C21 0.048(3) 0.096(4) 0.077(3) 0.012(3) -0.009(2) 0.013(2)
C22 0.050(2) 0.071(3) 0.058(3) 0.001(2) -0.003(2) 0.010(2)
C23 0.113(11) 0.084(8) 0.157(12) 0.002(7) -0.006(9) -0.013(7)
C24 0.166(17) 0.099(11) 0.131(11) 0.005(9) -0.035(11) -0.015(9)
C25 0.163(16) 0.096(10) 0.166(12) 0.001(9) 0.044(11) -0.022(9)
C26 0.079(9) 0.130(13) 0.217(15) -0.009(10) 0.001(11) 0.013(8)
C27 0.165(18) 0.150(15) 0.165(12) -0.007(12) -0.068(13) 0.019(10)
C28 0.168(18) 0.107(13) 0.119(12) -0.016(9) -0.014(11) -0.003(9)

loop_
_atom_type_symbol
_atom_type_description
_atom_type_scat_dispersion_real
_atom_type_scat_dispersion_imag
_atom_type_scat_source
C C 0.0033 0.0016 'International Tables Vol C Tables 4.2.6.8 and 6.1.1.4'
H H 0.0000 0.0000 'International Tables Vol C Tables 4.2.6.8 and 6.1.1.4'
N N 0.0061 0.0033 'International Tables Vol C Tables 4.2.6.8 and 6.1.1.4'
Tb Tb -0.1723 4.1537 'International Tables Vol C Tables 4.2.6.8 and 6.1.1.4'

loop_
_geom_angle_atom_site_label_1
_geom_angle_atom_site_label_2
_geom_angle_atom_site_label_3
_geom_angle
_geom_angle_site_symmetry_1
_geom_angle_site_symmetry_3
N1 Tb1 N1 152.62(12) . 11
N1 Tb1 N1 79.04(12) . 8_545
N1 Tb1 N1 107.58(12) 11 8_545
N1 Tb1 N1 107.58(12) . 14_545
N1 Tb1 N1 79.04(12) 11 14_545
N1 Tb1 N1 152.62(12) 8_545 14_545
N1 Tb1 N2 135.75(9) . 8_545
N1 Tb1 N2 69.60(9) 11 8_545
N1 Tb1 N2 70.38(9) 8_545 8_545
N1 Tb1 N2 88.17(9) 14_545 8_545
N1 Tb1 N2 70.38(9) . .
N1 Tb1 N2 88.17(9) 11 .
N1 Tb1 N2 135.75(9) 8_545 .
N1 Tb1 N2 69.60(9) 14_545 .
N2 Tb1 N2 151.44(13) 8_545 .
N1 Tb1 N2 88.17(9) . 11
N1 Tb1 N2 70.38(9) 11 11
N1 Tb1 N2 69.60(9) 8_545 11
N1 Tb1 N2 135.75(9) 14_545 11
N2 Tb1 N2 109.20(13) 8_545 11
N2 Tb1 N2 78.04(13) . 11
N1 Tb1 N2 69.60(9) . 14_545
N1 Tb1 N2 135.75(9) 11 14_545
N1 Tb1 N2 88.17(9) 8_545 14_545
N1 Tb1 N2 70.38(9) 14_545 14_545
N2 Tb1 N2 78.04(13) 8_545 14_545
N2 Tb1 N2 109.20(13) . 14_545
N2 Tb1 N2 151.44(13) 11 14_545
C4 N1 C1 105.7(3) . .
C4 N1 Tb1 127.5(2) . .
C1 N1 Tb1 124.4(2) . .
C9 N2 C6 107.0(3) . .
C9 N2 Tb1 120.9(2) . .
C6 N2 Tb1 122.7(2) . .
N1 C1 C10 127.2(3) . 14_545
N1 C1 C2 110.1(3) . .
C10 C1 C2 122.4(3) 14_545 .
C3 C2 C1 106.7(3) . .
C3 C2 H2 126.6 . .
C1 C2 H2 126.6 . .
C2 C3 C4 107.5(3) . .
C2 C3 H3 126.2 . .
C4 C3 H3 126.2 . .
N1 C4 C5 126.5(3) . .
N1 C4 C3 110.0(3) . .
C5 C4 C3 123.3(3) . .
C6 C5 C4 125.2(3) . .
C6 C5 C11 117.1(3) . .
C4 C5 C11 117.3(3) . .
N2 C6 C5 125.8(3) . .
N2 C6 C7 108.3(3) . .
C5 C6 C7 125.8(3) . .
C8 C7 C6 108.3(3) . .
C8 C7 H7 125.8 . .
C6 C7 H7 125.8 . .
C7 C8 C9 107.6(3) . .
C7 C8 H8 126.2 . .
C9 C8 H8 126.2 . .
N2 C9 C10 124.5(3) . .
N2 C9 C8 108.6(3) . .
C10 C9 C8 126.5(3) . .
C9 C10 C1 124.3(3) . 14_545
C9 C10 C17 118.1(3) . .
C1 C10 C17 117.4(3) 14_545 .
C16 C11 C12 118.5(4) . .
C16 C11 C5 121.6(4) . .
C12 C11 C5 119.8(4) . .
C13 C12 C11 120.5(4) . .
C13 C12 H12 119.7 . .
C11 C12 H12 119.7 . .
C14 C13 C12 121.0(5) . .
C14 C13 H13 119.5 . .
C12 C13 H13 119.5 . .
C13 C14 C15 119.6(4) . .
C13 C14 H14 120.2 . .
C15 C14 H14 120.2 . .
C14 C15 C16 120.4(5) . .
C14 C15 H15 119.8 . .
C16 C15 H15 119.8 . .
C11 C16 C15 120.0(5) . .
C11 C16 H16 120.0 . .
C15 C16 H16 120.0 . .
C22 C17 C18 118.4(3) . .
C22 C17 C10 119.6(3) . .
C18 C17 C10 122.0(3) . .
C17 C18 C19 120.6(4) . .
C17 C18 H18 119.7 . .
C19 C18 H18 119.7 . .
C20 C19 C18 119.7(4) . .
C20 C19 H19 120.1 . .
C18 C19 H19 120.1 . .
C21 C20 C19 120.1(4) . .
C21 C20 H20 120.0 . .
C19 C20 H20 120.0 . .
C20 C21 C22 120.2(4) . .
C20 C21 H21 119.9 . .
C22 C21 H21 119.9 . .
C17 C22 C21 121.0(4) . .
C17 C22 H22 119.5 . .
C21 C22 H22 119.5 . .
C24 C23 C28 120.0 . .
C24 C23 H23 120.0 . .
C28 C23 H23 120.0 . .
C23 C24 C25 120.0 . .
C23 C24 H24 120.0 . .
C25 C24 H24 120.0 . .
C24 C25 C26 120.0 . .
C24 C25 H25 120.0 . .
C26 C25 H25 120.0 . .
C27 C26 C25 120.0 . .
C27 C26 H26 120.0 . .
C25 C26 H26 120.0 . .
C26 C27 C28 120.0 . .
C26 C27 H27 120.0 . .
C28 C27 H27 120.0 . .
C27 C28 C23 120.0 . .
C27 C28 H28 120.0 . .
C23 C28 H28 120.0 . .

loop_
_geom_bond_atom_site_label_1
_geom_bond_atom_site_label_2
_geom_bond_distance
_geom_bond_site_symmetry_2
Tb1 N1 2.526(3) .
Tb1 N1 2.526(3) 11
Tb1 N1 2.526(3) 8_545
Tb1 N1 2.526(3) 14_545
Tb1 N2 2.539(3) 8_545
Tb1 N2 2.539(3) .
Tb1 N2 2.539(3) 11
Tb1 N2 2.539(3) 14_545
N1 C4 1.371(4) .
N1 C1 1.377(4) .
N2 C9 1.383(4) .
N2 C6 1.386(4) .
C1 C10 1.403(4) 14_545
C1 C2 1.439(5) .
C2 C3 1.344(5) .
C2 H2 0.9500 .
C3 C4 1.435(5) .
C3 H3 0.9500 .
C4 C5 1.403(5) .
C5 C6 1.391(5) .
C5 C11 1.494(5) .
C6 C7 1.429(5) .
C7 C8 1.343(5) .
C7 H7 0.9500 .
C8 C9 1.434(5) .
C8 H8 0.9500 .
C9 C10 1.396(5) .
C10 C1 1.403(4) 14_545
C10 C17 1.498(5) .
C11 C16 1.378(6) .
C11 C12 1.388(6) .
C12 C13 1.374(6) .
C12 H12 0.9500 .
C13 C14 1.358(7) .
C13 H13 0.9500 .
C14 C15 1.367(7) .
C14 H14 0.9500 .
C15 C16 1.396(6) .
C15 H15 0.9500 .
C16 H16 0.9500 .
C17 C22 1.379(5) .
C17 C18 1.388(5) .
C18 C19 1.392(6) .
C18 H18 0.9500 .
C19 C20 1.374(7) .
C19 H19 0.9500 .
C20 C21 1.370(7) .
C20 H20 0.9500 .
C21 C22 1.380(6) .
C21 H21 0.9500 .
C22 H22 0.9500 .
C23 C24 1.3900 .
C23 C28 1.3900 .
C23 H23 0.9500 .
C24 C25 1.3900 .
C24 H24 0.9500 .
C25 C26 1.3900 .
C25 H25 0.9500 .
C26 C27 1.3900 .
C26 H26 0.9500 .
C27 C28 1.3900 .
C27 H27 0.9500 .
C28 H28 0.9500 .

loop_
_geom_torsion_atom_site_label_1
_geom_torsion_atom_site_label_2
_geom_torsion_atom_site_label_3
_geom_torsion_atom_site_label_4
_geom_torsion
_geom_torsion_site_symmetry_1
_geom_torsion_site_symmetry_4
C4 N1 C1 C10 174.5(3) . 14_545
Tb1 N1 C1 C10 -22.3(5) . 14_545
C4 N1 C1 C2 0.6(4) . .
Tb1 N1 C1 C2 163.8(2) . .
N1 C1 C2 C3 -0.1(4) . .
C10 C1 C2 C3 -174.4(3) 14_545 .
C1 C2 C3 C4 -0.4(4) . .
C1 N1 C4 C5 -176.6(3) . .
Tb1 N1 C4 C5 20.8(5) . .
C1 N1 C4 C3 -0.8(4) . .
Tb1 N1 C4 C3 -163.3(2) . .
C2 C3 C4 N1 0.7(4) . .
C2 C3 C4 C5 176.8(3) . .
N1 C4 C5 C6 9.9(6) . .
C3 C4 C5 C6 -165.5(4) . .
N1 C4 C5 C11 -177.9(3) . .
C3 C4 C5 C11 6.7(5) . .
C9 N2 C6 C5 170.2(4) . .
Tb1 N2 C6 C5 -43.3(5) . .
C9 N2 C6 C7 -5.0(4) . .
Tb1 N2 C6 C7 141.5(2) . .
C4 C5 C6 N2 3.1(6) . .
C11 C5 C6 N2 -169.1(3) . .
C4 C5 C6 C7 177.5(3) . .
C11 C5 C6 C7 5.3(6) . .
N2 C6 C7 C8 3.0(4) . .
C5 C6 C7 C8 -172.3(4) . .
C6 C7 C8 C9 0.3(4) . .
C6 N2 C9 C10 -167.6(3) . .
Tb1 N2 C9 C10 45.1(4) . .
C6 N2 C9 C8 5.2(4) . .
Tb1 N2 C9 C8 -142.0(2) . .
C7 C8 C9 N2 -3.4(4) . .
C7 C8 C9 C10 169.2(4) . .
N2 C9 C10 C1 2.2(6) . 14_545
C8 C9 C10 C1 -169.3(4) . 14_545
N2 C9 C10 C17 177.4(3) . .
C8 C9 C10 C17 5.8(5) . .
C6 C5 C11 C16 -118.8(4) . .
C4 C5 C11 C16 68.3(5) . .
C6 C5 C11 C12 63.9(5) . .
C4 C5 C11 C12 -109.0(4) . .
C16 C11 C12 C13 1.1(6) . .
C5 C11 C12 C13 178.4(4) . .
C11 C12 C13 C14 0.6(8) . .
C12 C13 C14 C15 -1.4(8) . .
C13 C14 C15 C16 0.6(8) . .
C12 C11 C16 C15 -1.9(6) . .
C5 C11 C16 C15 -179.2(4) . .
C14 C15 C16 C11 1.1(7) . .
C9 C10 C17 C22 123.6(4) . .
C1 C10 C17 C22 -61.0(5) 14_545 .
C9 C10 C17 C18 -58.1(5) . .
C1 C10 C17 C18 117.3(4) 14_545 .
C22 C17 C18 C19 -1.3(6) . .
C10 C17 C18 C19 -179.6(3) . .
C17 C18 C19 C20 0.7(6) . .
C18 C19 C20 C21 -0.3(7) . .
C19 C20 C21 C22 0.5(7) . .
C18 C17 C22 C21 1.6(6) . .
C10 C17 C22 C21 179.9(4) . .
C20 C21 C22 C17 -1.2(7) . .
C28 C23 C24 C25 0.0 . .
C23 C24 C25 C26 0.0 . .
C24 C25 C26 C27 0.0 . .
C25 C26 C27 C28 0.0 . .
C26 C27 C28 C23 0.0 . .
C24 C23 C28 C27 0.0 . .
